data_4029741
loop_
_publ_author_name
'Long, Robert D.'
'Hilliard, Newton P.'
'Chhatre, Suneel A.'
'Timofeeva, Tatiana V.'
'Yakovenko, Andrey A.'
'Dei, Daniel K.'
'Mensah, Enoch A.'

_publ_section_title
;
 Comparison of zwitterionic N-alkylaminomethanesulfonic acids to related
 compounds in the Good buffer series.
;
_journal_name_full 'Beilstein journal of organic chemistry'
_journal_page_first 31
_journal_paper_doi 10.3762/bjoc.6.31
_journal_volume 6
_journal_year 2010
_chemical_compound_source 'Synthesized by Author'
_chemical_formula_moiety 'C5 H10 N1 Na1 O4 S1'
_chemical_formula_sum 'C5 H10 N Na O4 S'
_chemical_formula_weight 203.19
_chemical_melting_point ?
_chemical_name_systematic 'Sodium Morpholinomethanesulfonate'
_space_group_IT_number 14
_symmetry_cell_setting monoclinic
_symmetry_space_group_name_Hall '-P 2ybc'
_symmetry_space_group_name_H-M 'P 1 21/c 1'
_atom_sites_solution_hydrogens geom
_atom_sites_solution_primary direct
_audit_creation_date 04-08-11
_audit_creation_method CRYSTALS_ver_12.39
_cell_angle_alpha 90
_cell_angle_beta 105.071(10)
_cell_angle_gamma 90
_cell_formula_units_Z 4
_cell_length_a 11.0884(10)
_cell_length_b 7.3529(9)
_cell_length_c 10.3794(14)
_cell_measurement_reflns_used 5200
_cell_measurement_temperature 100.1500
_cell_measurement_theta_max 68.25
_cell_measurement_theta_min 6.79
_cell_volume 817.14(17)
_computing_cell_refinement 'CrystalClear (Rigaku Corp., 2000)'
_computing_data_collection 'CrystalClear (Rigaku Corp., 2000)'
_computing_data_reduction 'CrystalClear (Rigaku Corp., 2000)'
_computing_molecular_graphics 'CAMERON (Watkin et al 1996)'
_computing_publication_material 'CRYSTALS (Betteridge et al 2003)'
_computing_structure_refinement 'CRYSTALS (Betteridge et al 2003)'
_computing_structure_solution 'SHELXS 86 (Sheldrick, 1986)'
_diffrn_ambient_temperature 100.
_diffrn_detector_area_resol_mean 10.0000
_diffrn_measured_fraction_theta_full 0.995
_diffrn_measured_fraction_theta_max 0.938
_diffrn_measurement_details
;
scan:
         Number of images: 30
                    Slice: 20.0000 - 170.0000
              Image width: 5.0000
                 Exp time: 60.0000
            Rotation axis: Omega
                    Omega: 0.0000
                      Chi: 0.0000
                      Phi: 0.0000
                      XTD: 127.4000
                   2theta: -0.0404
scan:
         Number of images: 42
                    Slice: 20.0000 - 230.0000
              Image width: 5.0000
                 Exp time: 60.0000
            Rotation axis: Omega
                    Omega: 0.0000
                      Chi: 54.0000
                      Phi: 180.0000
                      XTD: 127.4000
                   2theta: -0.0404
scan:
         Number of images: 41
                    Slice: 20.0000 - 225.0000
              Image width: 5.0000
                 Exp time: 60.0000
            Rotation axis: Omega
                    Omega: 0.0000
                      Chi: 54.0000
                      Phi: 0.0000
                      XTD: 127.4000
                   2theta: -0.0404

;
_diffrn_measurement_device
;
RAXIS RAPID
;
_diffrn_measurement_device_details
;
Crystal Goniometer
;
_diffrn_measurement_device_type 'Rigaku Rapid'
_diffrn_measurement_method \w/2\q
_diffrn_orient_matrix_type d*Trek
_diffrn_orient_matrix_UB_11 0.0244
_diffrn_orient_matrix_UB_12 0.0189
_diffrn_orient_matrix_UB_13 0.0881
_diffrn_orient_matrix_UB_21 0.0395
_diffrn_orient_matrix_UB_22 -0.1290
_diffrn_orient_matrix_UB_23 0.0167
_diffrn_orient_matrix_UB_31 0.0954
_diffrn_orient_matrix_UB_32 0.0285
_diffrn_orient_matrix_UB_33 -0.0053
_diffrn_radiation_detector 'Rigaku curved image plate'
_diffrn_radiation_monochromator graphite
_diffrn_radiation_source 'Sealed Tube'
_diffrn_radiation_type 'Cu K\a'
_diffrn_radiation_wavelength 1.54180
_diffrn_reflns_av_R_equivalents 0.0406
_diffrn_reflns_limit_h_max 13
_diffrn_reflns_limit_h_min -13
_diffrn_reflns_limit_k_max 8
_diffrn_reflns_limit_k_min -7
_diffrn_reflns_limit_l_max 11
_diffrn_reflns_limit_l_min -12
_diffrn_reflns_number 5927
_diffrn_reflns_reduction_process 'Lp corrections applied'
_diffrn_reflns_theta_full 43.663
_diffrn_reflns_theta_max 68.223
_diffrn_reflns_theta_min 7.307
_diffrn_source_current 30.0000
_diffrn_source_power 1.5000
_diffrn_source_voltage 50.0000
_exptl_absorpt_coefficient_mu 3.894
_exptl_absorpt_correction_T_max 1.0000
_exptl_absorpt_correction_T_min 0.2761
_exptl_absorpt_correction_type multi-scan
_exptl_crystal_colour colorless
_exptl_crystal_density_diffrn 1.652
_exptl_crystal_density_meas ?
_exptl_crystal_description prism
_exptl_crystal_F_000 424
_exptl_crystal_size_max 0.42
_exptl_crystal_size_mid 0.13
_exptl_crystal_size_min 0.06
_refine_diff_density_max 0.22
_refine_diff_density_min -0.38
_refine_ls_extinction_method None
_refine_ls_goodness_of_fit_ref 1.0282
_refine_ls_hydrogen_treatment refxyz
_refine_ls_matrix_type full
_refine_ls_number_parameters 139
_refine_ls_number_reflns 1097
_refine_ls_number_restraints 0
_refine_ls_R_factor_all 0.0318
_refine_ls_R_factor_gt 0.0266
_refine_ls_shift/su_max 0.000520
_refine_ls_structure_factor_coef F
_refine_ls_weighting_details
;
 Method, part 1, Chebychev polynomial, (Watkin, 1994, Prince, 1982) 
 [weight] = 1.0/[A~0~*T~0~(x)+A~1~*T~1~(x) ... +A~n-1~]*T~n-1~(x)] 
 where A~i~ are the Chebychev coefficients listed below and x= Fcalc/Fmax 
 Method = Robust Weighting (Prince, 1982) 
 W = [weight] * [1-(deltaF/6*sigmaF)^2^]^2^ 
 A~i~ are: 
 1.77 0.366 0.715 
;
_refine_ls_weighting_scheme calc
_refine_ls_wR_factor_all 0.0344
_refine_ls_wR_factor_gt 0.0303
_refine_ls_wR_factor_ref 0.0303
_reflns_limit_h_max 12
_reflns_limit_h_min -13
_reflns_limit_k_max 8
_reflns_limit_k_min 0
_reflns_limit_l_max 12
_reflns_limit_l_min 0
_reflns_number_gt 1097
_reflns_number_total 1403
_reflns_threshold_expression I>3.00u(I)
_oxford_diffrn_Wilson_B_factor 0.00
_oxford_diffrn_Wilson_scale 0.00
_oxford_refine_ls_scale 2.123(5)
_oxford_structure_analysis_title 'Sodium Morpholinomethanesulfonate'
_cod_data_source_file 1860-5397-6-31-S2.cif
_cod_data_source_block CRYSTALS_cif
_cod_depositor_comments
;
The following automatic conversions were performed:

'_chemical_melting_point' value 'Not measured' was changed to '?' -
the value is undefined or not given.

'_symmetry_cell_setting' value
'Monoclinic' changed to 'monoclinic' according to
/usr/data/users/saulius/automatic-downloads/retrospective/Beilstein/lib/dictionaries/cif_core.dic
dictionary named 'cif_core.dic' version 2.4.2 from
2011-04-26.

'_exptl_absorpt_correction_type' value 'Multi-scan'
changed to 'multi-scan' according to
/usr/data/users/saulius/automatic-downloads/retrospective/Beilstein/lib/dictionaries/cif_core.dic
dictionary named 'cif_core.dic' version 2.4.2 from 2011-04-26.

Automatic conversion script
Id: cif_fix_values 2281 2013-09-26 08:29:07Z andrius 

The following automatic conversions were performed:

'_exptl_crystal_density_meas' value 'not measured' was changed to '?'
- the value is perceived as not measured.

Automatic conversion script
Id: cif_fix_values 3008 2015-01-20 13:52:24Z robertas 
;
_cod_original_sg_symbol_Hall '-P 2ybc '
_cod_original_sg_symbol_H-M 'P 21/c'
_cod_original_formula_sum 'C5 H10 N1 Na1 O4 S1'
_cod_database_code 4029741
_diffrn_reflns_av_sigmai/deti 0.0806

loop_
_symmetry_equiv_pos_as_xyz
x,y,z
-x,-y,-z
-x,y+1/2,-z+1/2
x,-y+1/2,z+1/2

loop_
_atom_site_label
_atom_site_type_symbol
_atom_site_fract_x
_atom_site_fract_y
_atom_site_fract_z
_atom_site_U_iso_or_equiv
_atom_site_occupancy
_atom_site_adp_type
S1 S 0.09488(4) 0.25305(6) 0.50132(4) 0.0069 1.0000 Uani
Na1 Na -0.02211(7) 0.46129(10) 0.25352(7) 0.0097 1.0000 Uani
O1 O -0.01011(12) 0.18577(19) 0.39430(13) 0.0087 1.0000 Uani
O2 O 0.06286(13) 0.27398(19) 0.62850(13) 0.0114 1.0000 Uani
O3 O 0.14870(12) 0.41550(18) 0.45899(14) 0.0114 1.0000 Uani
O4 O 0.42365(13) -0.1651(2) 0.30473(15) 0.0162 1.0000 Uani
N1 N 0.23896(14) -0.0049(2) 0.41967(16) 0.0077 1.0000 Uani
C1 C 0.21055(17) 0.0775(3) 0.53655(19) 0.0084 1.0000 Uani
C2 C 0.29357(19) -0.1864(3) 0.4601(2) 0.0116 1.0000 Uani
C3 C 0.3336(2) -0.2736(3) 0.3461(2) 0.0167 1.0000 Uani
C4 C 0.33049(18) 0.1066(3) 0.3727(2) 0.0113 1.0000 Uani
C5 C 0.37054(19) 0.0093(3) 0.2621(2) 0.0140 1.0000 Uani
H1 H 0.176(2) -0.019(3) 0.580(2) 0.0124 1.0000 Uiso
H2 H 0.286(2) 0.130(3) 0.599(2) 0.0160 1.0000 Uiso
H3 H 0.292(2) 0.222(3) 0.340(2) 0.0071 1.0000 Uiso
H4 H 0.406(2) 0.131(3) 0.448(2) 0.0056 1.0000 Uiso
H5 H 0.433(2) 0.078(3) 0.236(2) 0.0162 1.0000 Uiso
H6 H 0.370(2) -0.390(4) 0.373(2) 0.0147 1.0000 Uiso
H7 H 0.365(2) -0.177(3) 0.540(2) 0.0099 1.0000 Uiso
H8 H 0.299(2) -0.008(3) 0.186(2) 0.0134 1.0000 Uiso
H9 H 0.258(2) -0.295(3) 0.268(3) 0.0197 1.0000 Uiso
H10 H 0.232(2) -0.256(3) 0.483(2) 0.0035 1.0000 Uiso

loop_
_atom_site_aniso_label
_atom_site_aniso_U_11
_atom_site_aniso_U_22
_atom_site_aniso_U_33
_atom_site_aniso_U_23
_atom_site_aniso_U_13
_atom_site_aniso_U_12
S1 0.0091(2) 0.0064(3) 0.0054(2) -0.00024(18) 0.00215(17) 0.00065(17)
Na1 0.0116(4) 0.0098(4) 0.0078(4) 0.0018(3) 0.0026(3) 0.0012(3)
O1 0.0084(6) 0.0096(7) 0.0075(7) -0.0002(5) 0.0011(5) 0.0005(5)
O2 0.0172(7) 0.0118(8) 0.0067(7) -0.0011(5) 0.0057(6) 0.0029(6)
O3 0.0137(6) 0.0075(7) 0.0126(8) 0.0011(5) 0.0028(6) -0.0016(6)
O4 0.0146(7) 0.0186(8) 0.0176(8) 0.0005(6) 0.0077(6) 0.0062(6)
N1 0.0087(7) 0.0076(9) 0.0082(8) 0.0004(6) 0.0044(6) 0.0005(6)
C1 0.0097(9) 0.0095(11) 0.0065(10) 0.0003(7) 0.0029(8) 0.0017(7)
C2 0.0132(10) 0.0092(11) 0.0131(11) 0.0016(8) 0.0050(8) 0.0020(8)
C3 0.0197(10) 0.0120(12) 0.0200(12) -0.0018(9) 0.0081(9) 0.0024(9)
C4 0.0100(9) 0.0127(11) 0.0122(11) 0.0014(8) 0.0048(8) -0.0016(9)
C5 0.0122(9) 0.0175(12) 0.0141(11) 0.0030(9) 0.0066(9) 0.0032(9)

loop_
_atom_type_symbol
_atom_type_scat_dispersion_real
_atom_type_scat_dispersion_imag
_atom_type_scat_Cromer_Mann_a1
_atom_type_scat_Cromer_Mann_b1
_atom_type_scat_Cromer_Mann_a2
_atom_type_scat_Cromer_Mann_b2
_atom_type_scat_Cromer_Mann_a3
_atom_type_scat_Cromer_Mann_b3
_atom_type_scat_Cromer_Mann_a4
_atom_type_scat_Cromer_Mann_b4
_atom_type_scat_Cromer_Mann_c
_atom_type_scat_source
S 0.3331 0.5567 6.9053 1.4679 5.2034 22.2151 1.4379 0.2536 1.5863 56.1720 0.8669 'International Tables Vol C 4.2.6.8 and 6.1.1.4'
O 0.0492 0.0322 3.0485 13.2771 2.2868 5.7011 1.5463 0.3239 0.8670 32.9089 0.2508 'International Tables Vol C 4.2.6.8 and 6.1.1.4'
N 0.0311 0.0180 12.2126 0.0057 3.1322 9.8933 2.0125 28.9975 1.1663 0.5826 -11.5290 'International Tables Vol C 4.2.6.8 and 6.1.1.4'
C 0.0181 0.0091 2.3100 20.8439 1.0200 10.2075 1.5886 0.5687 0.8650 51.6512 0.2156 'International Tables Vol C 4.2.6.8 and 6.1.1.4'
H 0.0000 0.0000 0.4930 10.5109 0.3229 26.1257 0.1402 3.1424 0.0408 57.7998 0.0030 'International Tables Vol C 4.2.6.8 and 6.1.1.4'
Na 0.1353 0.1239 4.7626 3.2850 3.1736 8.8422 1.2674 0.3136 1.1128 129.4240 0.6760 'International Tables Vol C 4.2.6.8 and 6.1.1.4'

loop_
_geom_angle_atom_site_label_1
_geom_angle_atom_site_label_2
_geom_angle_atom_site_label_3
_geom_angle
_geom_angle_publ_flag
O1 S1 O2 112.78(8) yes
O1 S1 O3 110.78(8) yes
O2 S1 O3 113.69(8) yes
O1 S1 C1 107.24(9) yes
O2 S1 C1 102.77(9) yes
O3 S1 C1 109.02(9) yes
C3 O4 C5 109.25(15) yes
C1 N1 C2 107.40(15) yes
C1 N1 C4 110.94(16) yes
C2 N1 C4 109.11(15) yes
N1 C1 S1 115.29(14) yes
N1 C1 H1 106.3(14) no
S1 C1 H1 106.0(13) no
N1 C1 H2 112.2(14) no
S1 C1 H2 106.9(14) no
H1 C1 H2 110.0(19) no
N1 C2 C3 110.04(17) yes
N1 C2 H7 110.6(13) no
C3 C2 H7 110.7(13) no
N1 C2 H10 107.1(13) no
C3 C2 H10 110.7(13) no
H7 C2 H10 107.7(18) no
C2 C3 O4 111.63(18) yes
C2 C3 H6 109.7(15) no
O4 C3 H6 108.1(14) no
C2 C3 H9 109.9(14) no
O4 C3 H9 110.2(14) no
H6 C3 H9 107.2(20) no
N1 C4 C5 110.43(17) yes
N1 C4 H3 109.1(13) no
C5 C4 H3 109.5(13) no
N1 C4 H4 110.4(12) no
C5 C4 H4 108.9(12) no
H3 C4 H4 108.5(18) no
C4 C5 O4 111.53(17) yes
C4 C5 H5 110.1(15) no
O4 C5 H5 106.9(15) no
C4 C5 H8 110.1(13) no
O4 C5 H8 108.3(14) no
H5 C5 H8 109.9(19) no

loop_
_geom_bond_atom_site_label_1
_geom_bond_atom_site_label_2
_geom_bond_distance
_geom_bond_publ_flag
S1 O1 1.4702(14) yes
S1 O2 1.4616(14) yes
S1 O3 1.4534(14) yes
S1 C1 1.789(2) yes
O4 C3 1.429(3) yes
O4 C5 1.432(3) yes
N1 C1 1.462(2) yes
N1 C2 1.480(3) yes
N1 C4 1.483(2) yes
C1 H1 0.97(2) no
C1 H2 0.99(2) no
C2 C3 1.511(3) yes
C2 H7 0.99(2) no
C2 H10 0.94(2) no
C3 H6 0.96(3) no
C3 H9 1.01(3) no
C4 C5 1.514(3) yes
C4 H3 0.97(2) no
C4 H4 1.00(2) no
C5 H5 0.95(2) no
C5 H8 0.97(2) no
